data_7719636
loop_
_publ_author_name
'Guo, Chi-Xin'
'Eshaghi Malekshah, Rahime'
'Chen, Tzu-Yu'
'Karim, Amir'
'Chu, Yu-Ting'
'Shu, En-De'
'Chiu, Chien-Chih'
'Chien, Ching-Ming'
'Hsu, Sodio C. N.'

_publ_section_title
;
 Organoruthenium(II) complexes with adamantane-thiourea ligands:
 structural and biological insights.
;
_journal_issue 47
_journal_name_full 'Dalton transactions (Cambridge, England : 2003)'
_journal_page_first 17646
_journal_page_last 17661
_journal_paper_doi 10.1039/d5dt01959a
_journal_volume 54
_journal_year 2025
_chemical_formula_moiety '2(C36 H44 Cl2 N2 O Ru S)'
_chemical_formula_sum 'C72 H88 Cl4 N4 O2 Ru2 S2'
_chemical_formula_weight 1449.52
_space_group_crystal_system triclinic
_space_group_IT_number 2
_space_group_name_Hall '-P 1'
_space_group_name_H-M_alt 'P -1'
_atom_sites_solution_hydrogens geom
_audit_creation_date 2025-04-30
_audit_creation_method
;
Olex2 1.5
(compiled 2025.04.05 svn.rf049d14d for OlexSys, GUI svn.r7224)
;
_audit_update_record
;
2025-04-30 deposited with the CCDC.	2025-10-08 downloaded from the CCDC.
;
_cell_angle_alpha 109.825(4)
_cell_angle_beta 100.765(4)
_cell_angle_gamma 92.538(3)
_cell_formula_units_Z 1
_cell_length_a 11.7394(5)
_cell_length_b 12.3484(5)
_cell_length_c 12.5179(6)
_cell_measurement_reflns_used 19954
_cell_measurement_temperature 130(2)
_cell_measurement_theta_max 26.9840
_cell_measurement_theta_min 1.7260
_cell_volume 1665.63(14)
_computing_cell_refinement 'CrysAlisPro 1.171.41.123a (Rigaku OD, 2022)'
_computing_data_collection 'CrysAlisPro 1.171.41.123a (Rigaku OD, 2022)'
_computing_data_reduction 'CrysAlisPro 1.171.41.123a (Rigaku OD, 2022)'
_computing_molecular_graphics 'Olex2 1.5 (Dolomanov et al., 2009)'
_computing_publication_material 'Olex2 1.5 (Dolomanov et al., 2009)'
_computing_structure_refinement 'SHELXL 2018/3 (Sheldrick, 2015)'
_computing_structure_solution 'SHELXT 2018/2 (Sheldrick, 2018)'
_diffrn_ambient_temperature 130(2)
_diffrn_detector_area_resol_mean 10.0000
_diffrn_measured_fraction_theta_full 0.996
_diffrn_measured_fraction_theta_max 0.996
_diffrn_measurement_details
;
List of Runs (angles in degrees, time in seconds):

  # Type    Start    End  Width  t~exp~   \w     \q     \k     \f   Frames
#--------------------------------------------------------------------------
  1  \w    -20.00 100.00   0.50   29.90    --   10.60  57.00  30.00  240
  2  \w    -17.00 100.00   0.50   29.90    --   10.60  82.00  90.00  234
  3  \w    -17.00 100.00   0.50   29.90    --   10.60  82.00 -60.00  234
  4  \w    -79.00  36.00   0.50   29.90    --   10.60 -77.00 120.00  230
  5  \w    -17.00 100.00   0.50   29.90    --   10.60  82.00-150.00  234
  6  \w    -15.00 100.00   0.50   29.90    --   10.60  77.00 150.00  230
  7  \w    -79.00  48.00   0.50   29.90    --   10.60 -37.00  30.00  254
  8  \w    -15.00 100.00   0.50   29.90    --   10.60  77.00 -90.00  230
  9  \w    -17.00 100.00   0.50   29.90    --   10.60  82.00   0.00  234
 10  \w    -16.00  99.00   0.50   29.90    --   10.60  57.00 -90.00  230
 11  \w      9.00  35.00   0.50   29.90    --   10.60  82.00  30.00   52
 12  \w    -12.00  16.00   0.50   29.90    --   10.60  82.00-180.00   56
 13  \w    -14.00  21.00   0.50   29.90    --   10.60  82.00-120.00   70
 14  \w     23.00  71.00   0.50   29.90    --  -10.90  71.00 -62.79   96
;
_diffrn_measurement_device 'four-circle diffractometer'
_diffrn_measurement_device_type 'XtaLAB Pro II AFC12 (RINC): Kappa single'
_diffrn_measurement_method '\w scans'
_diffrn_radiation_type MoK\a
_diffrn_radiation_wavelength 0.71073
_diffrn_reflns_av_R_equivalents 0.0876
_diffrn_reflns_av_unetI/netI 0.0504
_diffrn_reflns_Laue_measured_fraction_full 0.996
_diffrn_reflns_Laue_measured_fraction_max 0.996
_diffrn_reflns_limit_h_max 13
_diffrn_reflns_limit_h_min -13
_diffrn_reflns_limit_k_max 14
_diffrn_reflns_limit_k_min -14
_diffrn_reflns_limit_l_max 14
_diffrn_reflns_limit_l_min -13
_diffrn_reflns_number 34205
_diffrn_reflns_point_group_measured_fraction_full 0.996
_diffrn_reflns_point_group_measured_fraction_max 0.996
_diffrn_reflns_theta_full 24.999
_diffrn_reflns_theta_max 24.999
_diffrn_reflns_theta_min 1.765
_exptl_absorpt_coefficient_mu 0.725
_exptl_absorpt_correction_T_max 1.00000
_exptl_absorpt_correction_T_min 0.65805
_exptl_absorpt_correction_type multi-scan
_exptl_absorpt_process_details
;
CrysAlisPro 1.171.41.123a (Rigaku Oxford Diffraction, 2022)
Empirical absorption correction using spherical harmonics,
implemented in SCALE3 ABSPACK scaling algorithm.
;
_exptl_crystal_colour 'clear reddish orange'
_exptl_crystal_colour_lustre clear
_exptl_crystal_colour_modifier reddish
_exptl_crystal_colour_primary orange
_exptl_crystal_density_diffrn 1.445
_exptl_crystal_description block
_exptl_crystal_F_000 752
_exptl_crystal_size_max 0.36
_exptl_crystal_size_mid 0.35
_exptl_crystal_size_min 0.2
_refine_diff_density_max 2.164
_refine_diff_density_min -1.374
_refine_diff_density_rms 0.139
_refine_ls_extinction_method none
_refine_ls_goodness_of_fit_ref 1.051
_refine_ls_hydrogen_treatment constr
_refine_ls_matrix_type full
_refine_ls_number_parameters 391
_refine_ls_number_reflns 5823
_refine_ls_number_restraints 0
_refine_ls_restrained_S_all 1.051
_refine_ls_R_factor_all 0.0670
_refine_ls_R_factor_gt 0.0590
_refine_ls_shift/su_max 0.000
_refine_ls_shift/su_mean 0.000
_refine_ls_structure_factor_coef Fsqd
_refine_ls_weighting_details 'w=1/[\s^2^(Fo^2^)+(0.1052P)^2^+1.6584P] where P=(Fo^2^+2Fc^2^)/3'
_refine_ls_weighting_scheme calc
_refine_ls_wR_factor_gt 0.1489
_refine_ls_wR_factor_ref 0.1546
_reflns_Friedel_coverage 0.000
_reflns_number_gt 5046
_reflns_number_total 5823
_reflns_threshold_expression 'I > 2\s(I)'
_cod_data_source_file d5dt01959a2.cif
_cod_data_source_block exp_2361_auto
_cod_depositor_comments 'Adding full bibliography for 7719633--7719636.cif.'
_cod_original_cell_volume 1665.63(13)
_cod_database_code 7719636
_shelx_shelxl_version_number 2018/3
_chemical_oxdiff_formula K11109-Sodio-B
_shelx_space_group_comment
;
The symmetry employed for this shelxl refinement is uniquely defined
by the following loop, which should always be used as a source of
symmetry information in preference to the above space-group names.
They are only intended as comments.
;
_shelx_estimated_absorpt_t_max 0.869
_shelx_estimated_absorpt_t_min 0.780
_olex2_refinement_description
;
1. Fixed Uiso
 At 1.2 times of:
  All C(H) groups, All C(H,H) groups, All N(H) groups
 At 1.5 times of:
  All C(H,H,H) groups
2.a Ternary CH refined with riding coordinates:
 C33(H33), C7(H7), C31(H31), C35(H35)
2.b Secondary CH2 refined with riding coordinates:
 C28(H28A,H28B), C30(H30A,H30B), C19(H19A,H19B), C29(H29A,H29B), C12(H12A,
 H12B), C34(H34A,H34B), C36(H36A,H36B), C32(H32A,H32B)
2.c Aromatic/amide H refined with riding coordinates:
 N1(H1), C2(H2), C3(H3), C6(H6), C21(H21), C5(H5), C25(H25), C24(H24),
 C14(H14), C23(H23), C18(H18), C17(H17), C22(H22), C16(H16), C15(H15)
2.d Idealised Me refined as rotating group:
 C10(H10A,H10B,H10C), C9(H9A,H9B,H9C), C8(H8A,H8B,H8C)
;
_olex2_submission_special_instructions 'No special instructions were received'
_oxdiff_exptl_absorpt_empirical_details
;
Empirical correction (ABSPACK) includes:
- Absorption correction using spherical harmonics
- Frame scaling
;
_oxdiff_exptl_absorpt_empirical_full_max 4.831
_oxdiff_exptl_absorpt_empirical_full_min 0.590

loop_
_space_group_symop_operation_xyz
'x, y, z'
'-x, -y, -z'

loop_
_atom_site_label
_atom_site_type_symbol
_atom_site_fract_x
_atom_site_fract_y
_atom_site_fract_z
_atom_site_U_iso_or_equiv
_atom_site_adp_type
_atom_site_occupancy
_atom_site_site_symmetry_order
_atom_site_calc_flag
_atom_site_refinement_flags_posn
_atom_site_refinement_flags_adp
_atom_site_refinement_flags_occupancy
_atom_site_disorder_assembly
_atom_site_disorder_group
Ru1 Ru 0.55206(3) 0.22964(3) 0.52384(3) 0.01991(15) Uani 1 1 d . . . . .
Cl1 Cl 0.71244(9) 0.11609(8) 0.47712(9) 0.0228(2) Uani 1 1 d . . . . .
Cl2 Cl 0.59311(9) 0.22558(9) 0.71884(9) 0.0255(3) Uani 1 1 d . . . . .
S1 S 0.68084(9) 0.40800(9) 0.59680(10) 0.0254(3) Uani 1 1 d . . . . .
O1 O 0.8914(3) 0.3584(3) 0.8964(3) 0.0289(7) Uani 1 1 d . . . . .
N1 N 0.8500(3) 0.3146(3) 0.7002(3) 0.0218(7) Uani 1 1 d . . . . .
H1 H 0.852780 0.261441 0.633122 0.026 Uiso 1 1 calc R U . . .
N2 N 0.8611(3) 0.5174(3) 0.7685(3) 0.0244(8) Uani 1 1 d . . . . .
C27 C 0.9436(4) 0.1749(4) 0.7809(4) 0.0248(9) Uani 1 1 d . . . . .
C26 C 0.8928(4) 0.2902(4) 0.8015(4) 0.0246(9) Uani 1 1 d . . . . .
C11 C 0.8044(4) 0.4144(4) 0.6974(4) 0.0221(9) Uani 1 1 d . . . . .
C1 C 0.4607(4) 0.1355(4) 0.3395(4) 0.0251(9) Uani 1 1 d . . . . .
C20 C 1.0597(4) 0.6060(4) 0.7828(4) 0.0233(9) Uani 1 1 d . . . . .
C28 C 0.8440(4) 0.0747(4) 0.7493(4) 0.0267(10) Uani 1 1 d . . . . .
H28A H 0.800741 0.090228 0.812681 0.032 Uiso 1 1 calc R U . . .
H28B H 0.788658 0.069953 0.677334 0.032 Uiso 1 1 calc R U . . .
C2 C 0.4159(4) 0.0865(4) 0.4145(4) 0.0253(9) Uani 1 1 d . . . . .
H2 H 0.413545 0.005574 0.399500 0.030 Uiso 1 1 calc R U . . .
C30 C 1.0118(4) 0.1483(4) 0.6830(4) 0.0303(10) Uani 1 1 d . . . . .
H30A H 0.959028 0.143378 0.609516 0.036 Uiso 1 1 calc R U . . .
H30B H 1.075474 0.211556 0.702514 0.036 Uiso 1 1 calc R U . . .
C19 C 0.9857(4) 0.5333(4) 0.8267(4) 0.0269(10) Uani 1 1 d . . . . .
H19A H 1.014370 0.456495 0.812512 0.032 Uiso 1 1 calc R U . . .
H19B H 0.993807 0.571600 0.911658 0.032 Uiso 1 1 calc R U . . .
C3 C 0.3757(4) 0.1583(4) 0.5095(4) 0.0254(9) Uani 1 1 d . . . . .
H3 H 0.346056 0.124357 0.557939 0.030 Uiso 1 1 calc R U . . .
C6 C 0.4651(4) 0.2548(4) 0.3650(4) 0.0278(10) Uani 1 1 d . . . . .
H6 H 0.495860 0.288484 0.316951 0.033 Uiso 1 1 calc R U . . .
C29 C 1.0265(4) 0.1805(4) 0.8935(4) 0.0296(10) Uani 1 1 d . . . . .
H29A H 0.983230 0.196580 0.956955 0.035 Uiso 1 1 calc R U . . .
H29B H 1.090028 0.244603 0.915915 0.035 Uiso 1 1 calc R U . . .
C21 C 1.1631(4) 0.6703(4) 0.8568(4) 0.0272(10) Uani 1 1 d . . . . .
H21 H 1.182242 0.673850 0.935155 0.033 Uiso 1 1 calc R U . . .
C12 C 0.8049(4) 0.6242(4) 0.7873(4) 0.0270(10) Uani 1 1 d . . . . .
H12A H 0.757531 0.621549 0.712072 0.032 Uiso 1 1 calc R U . . .
H12B H 0.866322 0.690918 0.814393 0.032 Uiso 1 1 calc R U . . .
C5 C 0.4239(4) 0.3269(4) 0.4626(4) 0.0242(9) Uani 1 1 d . . . . .
H5 H 0.427746 0.407918 0.478178 0.029 Uiso 1 1 calc R U . . .
C4 C 0.3774(4) 0.2807(4) 0.5370(4) 0.0267(10) Uani 1 1 d . . . . .
C33 C 1.0790(4) 0.0655(4) 0.8772(4) 0.0338(11) Uani 1 1 d . . . . .
H33 H 1.133159 0.070620 0.951012 0.041 Uiso 1 1 calc R U . . .
C25 C 1.0329(4) 0.6023(4) 0.6686(4) 0.0281(10) Uani 1 1 d . . . . .
H25 H 0.962817 0.559145 0.617748 0.034 Uiso 1 1 calc R U . . .
C13 C 0.7272(4) 0.6444(4) 0.8746(4) 0.0285(10) Uani 1 1 d . . . . .
C24 C 1.1087(4) 0.6618(4) 0.6286(4) 0.0334(11) Uani 1 1 d . . . . .
H24 H 1.089676 0.659575 0.550634 0.040 Uiso 1 1 calc R U . . .
C34 C 1.1458(4) 0.0403(5) 0.7789(5) 0.0386(12) Uani 1 1 d . . . . .
H34A H 1.210567 0.102698 0.799239 0.046 Uiso 1 1 calc R U . . .
H34B H 1.179485 -0.033797 0.768201 0.046 Uiso 1 1 calc R U . . .
C7 C 0.3340(4) 0.3540(4) 0.6406(4) 0.0309(10) Uani 1 1 d . . . . .
H7 H 0.340889 0.313301 0.697834 0.037 Uiso 1 1 calc R U . . .
C31 C 0.8965(4) -0.0413(4) 0.7312(4) 0.0347(11) Uani 1 1 d . . . . .
H31 H 0.832227 -0.105724 0.709716 0.042 Uiso 1 1 calc R U . . .
C10 C 0.5044(4) 0.0575(4) 0.2380(4) 0.0341(11) Uani 1 1 d . . . . .
H10A H 0.555067 0.104109 0.211946 0.051 Uiso 1 1 calc R U . . .
H10B H 0.437903 0.016648 0.174213 0.051 Uiso 1 1 calc R U . . .
H10C H 0.548689 0.000971 0.261644 0.051 Uiso 1 1 calc R U . . .
C14 C 0.7045(4) 0.5657(4) 0.9274(4) 0.0358(11) Uani 1 1 d . . . . .
H14 H 0.737645 0.494602 0.908875 0.043 Uiso 1 1 calc R U . . .
C36 C 0.9638(5) -0.0643(4) 0.6346(4) 0.0404(12) Uani 1 1 d . . . . .
H36A H 0.910617 -0.069014 0.561420 0.048 Uiso 1 1 calc R U . . .
H36B H 0.995989 -0.139388 0.621830 0.048 Uiso 1 1 calc R U . . .
C23 C 1.2113(4) 0.7241(4) 0.7017(5) 0.0357(11) Uani 1 1 d . . . . .
H23 H 1.263399 0.763504 0.673698 0.043 Uiso 1 1 calc R U . . .
C18 C 0.6760(4) 0.7466(4) 0.9016(4) 0.0367(11) Uani 1 1 d . . . . .
H18 H 0.690502 0.800684 0.865456 0.044 Uiso 1 1 calc R U . . .
C35 C 1.0634(4) 0.0329(4) 0.6673(4) 0.0375(12) Uani 1 1 d . . . . .
H35 H 1.107327 0.016426 0.603397 0.045 Uiso 1 1 calc R U . . .
C32 C 0.9792(4) -0.0337(4) 0.8441(4) 0.0353(11) Uani 1 1 d . . . . .
H32A H 1.012225 -0.108070 0.833759 0.042 Uiso 1 1 calc R U . . .
H32B H 0.935715 -0.018968 0.907223 0.042 Uiso 1 1 calc R U . . .
C17 C 0.6042(5) 0.7707(5) 0.9804(5) 0.0467(14) Uani 1 1 d . . . . .
H17 H 0.569218 0.840822 0.997855 0.056 Uiso 1 1 calc R U . . .
C9 C 0.2045(4) 0.3634(5) 0.6003(5) 0.0447(13) Uani 1 1 d . . . . .
H9A H 0.196192 0.405799 0.546340 0.067 Uiso 1 1 calc R U . . .
H9B H 0.172474 0.404789 0.667825 0.067 Uiso 1 1 calc R U . . .
H9C H 0.162110 0.285470 0.560986 0.067 Uiso 1 1 calc R U . . .
C22 C 1.2377(4) 0.7289(4) 0.8154(5) 0.0367(12) Uani 1 1 d . . . . .
H22 H 1.307669 0.772794 0.865919 0.044 Uiso 1 1 calc R U . . .
C16 C 0.5831(5) 0.6926(6) 1.0341(5) 0.0524(15) Uani 1 1 d . . . . .
H16 H 0.534303 0.709367 1.088843 0.063 Uiso 1 1 calc R U . . .
C15 C 0.6329(5) 0.5916(5) 1.0078(5) 0.0486(14) Uani 1 1 d . . . . .
H15 H 0.618454 0.538196 1.044718 0.058 Uiso 1 1 calc R U . . .
C8 C 0.4012(5) 0.4750(5) 0.7017(5) 0.0465(13) Uani 1 1 d . . . . .
H8A H 0.483361 0.468380 0.729757 0.070 Uiso 1 1 calc R U . . .
H8B H 0.367681 0.517925 0.767663 0.070 Uiso 1 1 calc R U . . .
H8C H 0.395651 0.516431 0.646884 0.070 Uiso 1 1 calc R U . . .

loop_
_atom_site_aniso_label
_atom_site_aniso_U_11
_atom_site_aniso_U_22
_atom_site_aniso_U_33
_atom_site_aniso_U_23
_atom_site_aniso_U_13
_atom_site_aniso_U_12
Ru1 0.0146(2) 0.0204(2) 0.0295(2) 0.01368(16) 0.00762(15) -0.00085(14)
Cl1 0.0189(5) 0.0247(5) 0.0277(6) 0.0111(4) 0.0087(4) 0.0010(4)
Cl2 0.0227(6) 0.0301(5) 0.0289(6) 0.0152(4) 0.0094(4) 0.0002(4)
S1 0.0204(6) 0.0223(5) 0.0359(6) 0.0155(5) 0.0031(5) -0.0041(4)
O1 0.0329(18) 0.0306(17) 0.0256(17) 0.0110(14) 0.0112(14) -0.0019(13)
N1 0.0193(18) 0.0252(18) 0.0230(18) 0.0093(15) 0.0092(14) -0.0012(14)
N2 0.0176(18) 0.0256(19) 0.030(2) 0.0086(16) 0.0087(15) -0.0047(14)
C27 0.018(2) 0.030(2) 0.029(2) 0.0142(19) 0.0056(18) -0.0040(17)
C26 0.017(2) 0.030(2) 0.031(3) 0.016(2) 0.0075(18) -0.0084(17)
C11 0.021(2) 0.026(2) 0.022(2) 0.0093(17) 0.0117(17) -0.0028(17)
C1 0.021(2) 0.029(2) 0.025(2) 0.0111(18) 0.0030(18) -0.0035(17)
C20 0.019(2) 0.023(2) 0.030(2) 0.0109(18) 0.0090(18) 0.0006(17)
C28 0.019(2) 0.030(2) 0.033(2) 0.017(2) 0.0011(18) -0.0049(18)
C2 0.018(2) 0.023(2) 0.033(2) 0.0095(18) 0.0045(18) -0.0041(17)
C30 0.026(2) 0.039(3) 0.032(3) 0.016(2) 0.015(2) 0.004(2)
C19 0.022(2) 0.032(2) 0.028(2) 0.0157(19) 0.0029(18) -0.0083(18)
C3 0.014(2) 0.028(2) 0.040(3) 0.020(2) 0.0061(18) -0.0008(17)
C6 0.022(2) 0.035(2) 0.033(3) 0.023(2) 0.0052(19) -0.0008(18)
C29 0.026(2) 0.035(3) 0.029(2) 0.013(2) 0.0076(19) -0.0053(19)
C21 0.022(2) 0.031(2) 0.031(2) 0.0116(19) 0.0119(19) -0.0019(18)
C12 0.026(2) 0.024(2) 0.032(2) 0.0100(19) 0.0108(19) -0.0041(18)
C5 0.016(2) 0.021(2) 0.042(3) 0.0198(19) 0.0051(18) 0.0024(16)
C4 0.015(2) 0.031(2) 0.040(3) 0.021(2) 0.0047(19) 0.0045(17)
C33 0.028(3) 0.040(3) 0.034(3) 0.019(2) -0.003(2) -0.004(2)
C25 0.024(2) 0.029(2) 0.035(3) 0.0123(19) 0.0117(19) 0.0011(18)
C13 0.019(2) 0.034(2) 0.026(2) 0.0048(19) 0.0031(18) -0.0047(18)
C24 0.039(3) 0.037(3) 0.040(3) 0.025(2) 0.022(2) 0.009(2)
C34 0.027(3) 0.046(3) 0.049(3) 0.024(3) 0.008(2) 0.010(2)
C7 0.027(2) 0.030(2) 0.044(3) 0.016(2) 0.021(2) 0.0105(19)
C31 0.032(3) 0.029(2) 0.041(3) 0.015(2) 0.000(2) -0.003(2)
C10 0.028(3) 0.038(3) 0.034(3) 0.012(2) 0.005(2) -0.005(2)
C14 0.034(3) 0.037(3) 0.040(3) 0.014(2) 0.018(2) 0.000(2)
C36 0.052(3) 0.035(3) 0.034(3) 0.013(2) 0.003(2) 0.019(2)
C23 0.029(3) 0.038(3) 0.055(3) 0.027(2) 0.025(2) 0.003(2)
C18 0.033(3) 0.043(3) 0.031(3) 0.011(2) 0.004(2) 0.005(2)
C35 0.035(3) 0.048(3) 0.040(3) 0.023(2) 0.018(2) 0.016(2)
C32 0.038(3) 0.034(3) 0.039(3) 0.022(2) 0.004(2) -0.001(2)
C17 0.035(3) 0.060(4) 0.042(3) 0.009(3) 0.014(2) 0.017(3)
C9 0.027(3) 0.046(3) 0.070(4) 0.022(3) 0.026(3) 0.010(2)
C22 0.020(2) 0.039(3) 0.058(3) 0.024(2) 0.013(2) -0.004(2)
C16 0.035(3) 0.076(4) 0.044(3) 0.013(3) 0.020(3) 0.005(3)
C15 0.045(3) 0.060(4) 0.046(3) 0.018(3) 0.025(3) -0.002(3)
C8 0.038(3) 0.039(3) 0.053(3) 0.000(2) 0.017(3) 0.002(2)

loop_
_atom_type_symbol
_atom_type_description
_atom_type_scat_dispersion_real
_atom_type_scat_dispersion_imag
_atom_type_scat_source
C C 0.0033 0.0016 'International Tables Vol C Tables 4.2.6.8 and 6.1.1.4'
H H 0.0000 0.0000 'International Tables Vol C Tables 4.2.6.8 and 6.1.1.4'
Cl Cl 0.1484 0.1585 'International Tables Vol C Tables 4.2.6.8 and 6.1.1.4'
N N 0.0061 0.0033 'International Tables Vol C Tables 4.2.6.8 and 6.1.1.4'
O O 0.0106 0.0060 'International Tables Vol C Tables 4.2.6.8 and 6.1.1.4'
Ru Ru -1.2594 0.8363 'International Tables Vol C Tables 4.2.6.8 and 6.1.1.4'
S S 0.1246 0.1234 'International Tables Vol C Tables 4.2.6.8 and 6.1.1.4'

loop_
_geom_angle_atom_site_label_1
_geom_angle_atom_site_label_2
_geom_angle_atom_site_label_3
_geom_angle
_geom_angle_site_symmetry_1
_geom_angle_site_symmetry_3
_geom_angle_publ_flag
Cl2 Ru1 Cl1 90.69(4) . . ?
S1 Ru1 Cl1 91.47(4) . . ?
S1 Ru1 Cl2 87.79(4) . . ?
C1 Ru1 Cl1 86.23(12) . . ?
C1 Ru1 Cl2 145.66(11) . . ?
C1 Ru1 S1 126.44(11) . . ?
C2 Ru1 Cl1 94.03(12) . . ?
C2 Ru1 Cl2 108.60(12) . . ?
C2 Ru1 S1 162.61(12) . . ?
C2 Ru1 C1 37.85(15) . . ?
C3 Ru1 Cl1 125.12(12) . . ?
C3 Ru1 Cl2 86.61(12) . . ?
C3 Ru1 S1 143.00(12) . . ?
C3 Ru1 C1 67.83(16) . . ?
C3 Ru1 C2 37.35(16) . . ?
C3 Ru1 C6 80.20(16) . . ?
C3 Ru1 C4 38.35(16) . . ?
C6 Ru1 Cl1 107.23(13) . . ?
C6 Ru1 Cl2 161.72(13) . . ?
C6 Ru1 S1 95.14(12) . . ?
C6 Ru1 C1 36.77(16) . . ?
C6 Ru1 C2 67.47(16) . . ?
C6 Ru1 C4 69.26(17) . . ?
C5 Ru1 Cl1 144.60(12) . . ?
C5 Ru1 Cl2 124.32(12) . . ?
C5 Ru1 S1 85.47(11) . . ?
C5 Ru1 C1 67.99(16) . . ?
C5 Ru1 C2 80.50(16) . . ?
C5 Ru1 C3 68.06(15) . . ?
C5 Ru1 C6 38.43(17) . . ?
C5 Ru1 C4 38.06(16) . . ?
C4 Ru1 Cl1 162.74(12) . . ?
C4 Ru1 Cl2 92.56(12) . . ?
C4 Ru1 S1 105.59(12) . . ?
C4 Ru1 C1 81.54(17) . . ?
C4 Ru1 C2 68.88(17) . . ?
C11 S1 Ru1 115.92(14) . . ?
C26 N1 H1 117.3 . . ?
C11 N1 H1 117.3 . . ?
C11 N1 C26 125.4(4) . . ?
C11 N2 C19 122.9(4) . . ?
C11 N2 C12 121.6(4) . . ?
C12 N2 C19 115.4(3) . . ?
C26 C27 C28 110.0(3) . . ?
C26 C27 C30 111.8(3) . . ?
C26 C27 C29 108.8(4) . . ?
C30 C27 C28 109.1(4) . . ?
C29 C27 C28 108.2(3) . . ?
C29 C27 C30 108.8(4) . . ?
O1 C26 N1 121.2(4) . . ?
O1 C26 C27 123.7(4) . . ?
N1 C26 C27 115.0(4) . . ?
N1 C11 S1 120.4(3) . . ?
N2 C11 S1 119.8(3) . . ?
N2 C11 N1 119.7(4) . . ?
C2 C1 Ru1 70.0(2) . . ?
C2 C1 C10 119.3(4) . . ?
C6 C1 Ru1 69.9(2) . . ?
C6 C1 C2 118.8(4) . . ?
C6 C1 C10 121.9(4) . . ?
C10 C1 Ru1 130.9(3) . . ?
C21 C20 C19 118.7(4) . . ?
C25 C20 C19 121.8(4) . . ?
C25 C20 C21 119.3(4) . . ?
C27 C28 H28A 109.7 . . ?
C27 C28 H28B 109.7 . . ?
H28A C28 H28B 108.2 . . ?
C31 C28 C27 109.7(4) . . ?
C31 C28 H28A 109.7 . . ?
C31 C28 H28B 109.7 . . ?
Ru1 C2 H2 130.4 . . ?
C1 C2 Ru1 72.1(2) . . ?
C1 C2 H2 120.1 . . ?
C3 C2 Ru1 69.9(2) . . ?
C3 C2 C1 119.7(4) . . ?
C3 C2 H2 120.1 . . ?
C27 C30 H30A 109.7 . . ?
C27 C30 H30B 109.7 . . ?
H30A C30 H30B 108.2 . . ?
C35 C30 C27 110.0(4) . . ?
C35 C30 H30A 109.7 . . ?
C35 C30 H30B 109.7 . . ?
N2 C19 C20 111.6(3) . . ?
N2 C19 H19A 109.3 . . ?
N2 C19 H19B 109.3 . . ?
C20 C19 H19A 109.3 . . ?
C20 C19 H19B 109.3 . . ?
H19A C19 H19B 108.0 . . ?
Ru1 C3 H3 129.5 . . ?
C2 C3 Ru1 72.7(2) . . ?
C2 C3 H3 118.6 . . ?
C2 C3 C4 122.8(4) . . ?
C4 C3 Ru1 71.8(2) . . ?
C4 C3 H3 118.6 . . ?
Ru1 C6 H6 130.0 . . ?
C1 C6 Ru1 73.3(2) . . ?
C1 C6 H6 119.7 . . ?
C1 C6 C5 120.6(4) . . ?
C5 C6 Ru1 69.6(2) . . ?
C5 C6 H6 119.7 . . ?
C27 C29 H29A 109.5 . . ?
C27 C29 H29B 109.5 . . ?
C27 C29 C33 110.6(4) . . ?
H29A C29 H29B 108.1 . . ?
C33 C29 H29A 109.5 . . ?
C33 C29 H29B 109.5 . . ?
C20 C21 H21 120.1 . . ?
C22 C21 C20 119.8(4) . . ?
C22 C21 H21 120.1 . . ?
N2 C12 H12A 108.7 . . ?
N2 C12 H12B 108.7 . . ?
N2 C12 C13 114.3(3) . . ?
H12A C12 H12B 107.6 . . ?
C13 C12 H12A 108.7 . . ?
C13 C12 H12B 108.7 . . ?
Ru1 C5 H5 129.1 . . ?
C6 C5 Ru1 72.0(2) . . ?
C6 C5 H5 119.1 . . ?
C4 C5 Ru1 72.3(2) . . ?
C4 C5 C6 121.8(4) . . ?
C4 C5 H5 119.1 . . ?
C3 C4 Ru1 69.9(2) . . ?
C3 C4 C7 120.6(4) . . ?
C5 C4 Ru1 69.6(2) . . ?
C5 C4 C3 116.2(4) . . ?
C5 C4 C7 123.2(4) . . ?
C7 C4 Ru1 129.9(3) . . ?
C29 C33 H33 109.7 . . ?
C29 C33 C32 109.1(4) . . ?
C34 C33 C29 109.7(4) . . ?
C34 C33 H33 109.7 . . ?
C34 C33 C32 108.8(4) . . ?
C32 C33 H33 109.7 . . ?
C20 C25 H25 119.9 . . ?
C20 C25 C24 120.1(4) . . ?
C24 C25 H25 119.9 . . ?
C14 C13 C12 123.4(4) . . ?
C18 C13 C12 117.6(4) . . ?
C18 C13 C14 119.0(4) . . ?
C25 C24 H24 119.8 . . ?
C23 C24 C25 120.3(4) . . ?
C23 C24 H24 119.8 . . ?
C33 C34 H34A 109.8 . . ?
C33 C34 H34B 109.8 . . ?
H34A C34 H34B 108.2 . . ?
C35 C34 C33 109.5(4) . . ?
C35 C34 H34A 109.8 . . ?
C35 C34 H34B 109.8 . . ?
C4 C7 H7 108.2 . . ?
C4 C7 C9 108.1(4) . . ?
C4 C7 C8 114.1(4) . . ?
C9 C7 H7 108.2 . . ?
C8 C7 H7 108.2 . . ?
C8 C7 C9 109.9(4) . . ?
C28 C31 H31 109.6 . . ?
C36 C31 C28 109.6(4) . . ?
C36 C31 H31 109.6 . . ?
C36 C31 C32 109.4(4) . . ?
C32 C31 C28 109.1(4) . . ?
C32 C31 H31 109.6 . . ?
C1 C10 H10A 109.5 . . ?
C1 C10 H10B 109.5 . . ?
C1 C10 H10C 109.5 . . ?
H10A C10 H10B 109.5 . . ?
H10A C10 H10C 109.5 . . ?
H10B C10 H10C 109.5 . . ?
C13 C14 H14 120.1 . . ?
C13 C14 C15 119.8(5) . . ?
C15 C14 H14 120.1 . . ?
C31 C36 H36A 109.7 . . ?
C31 C36 H36B 109.7 . . ?
C31 C36 C35 110.0(4) . . ?
H36A C36 H36B 108.2 . . ?
C35 C36 H36A 109.7 . . ?
C35 C36 H36B 109.7 . . ?
C24 C23 H23 120.1 . . ?
C22 C23 C24 119.7(4) . . ?
C22 C23 H23 120.1 . . ?
C13 C18 H18 119.6 . . ?
C17 C18 C13 120.7(5) . . ?
C17 C18 H18 119.6 . . ?
C30 C35 H35 109.2 . . ?
C34 C35 C30 110.0(4) . . ?
C34 C35 C36 110.1(4) . . ?
C34 C35 H35 109.2 . . ?
C36 C35 C30 109.0(4) . . ?
C36 C35 H35 109.2 . . ?
C33 C32 H32A 109.7 . . ?
C33 C32 H32B 109.7 . . ?
C31 C32 C33 109.7(4) . . ?
C31 C32 H32A 109.7 . . ?
C31 C32 H32B 109.7 . . ?
H32A C32 H32B 108.2 . . ?
C18 C17 H17 120.0 . . ?
C18 C17 C16 120.0(5) . . ?
C16 C17 H17 120.0 . . ?
C7 C9 H9A 109.5 . . ?
C7 C9 H9B 109.5 . . ?
C7 C9 H9C 109.5 . . ?
H9A C9 H9B 109.5 . . ?
H9A C9 H9C 109.5 . . ?
H9B C9 H9C 109.5 . . ?
C21 C22 H22 119.7 . . ?
C23 C22 C21 120.7(5) . . ?
C23 C22 H22 119.7 . . ?
C17 C16 H16 120.2 . . ?
C15 C16 C17 119.7(5) . . ?
C15 C16 H16 120.2 . . ?
C14 C15 H15 119.6 . . ?
C16 C15 C14 120.8(5) . . ?
C16 C15 H15 119.6 . . ?
C7 C8 H8A 109.5 . . ?
C7 C8 H8B 109.5 . . ?
C7 C8 H8C 109.5 . . ?
H8A C8 H8B 109.5 . . ?
H8A C8 H8C 109.5 . . ?
H8B C8 H8C 109.5 . . ?

loop_
_geom_bond_atom_site_label_1
_geom_bond_atom_site_label_2
_geom_bond_distance
_geom_bond_site_symmetry_2
_geom_bond_publ_flag
Ru1 Cl1 2.4376(10) . ?
Ru1 Cl2 2.4163(11) . ?
Ru1 S1 2.4074(10) . ?
Ru1 C1 2.229(4) . ?
Ru1 C2 2.201(4) . ?
Ru1 C3 2.165(4) . ?
Ru1 C6 2.186(4) . ?
Ru1 C5 2.155(4) . ?
Ru1 C4 2.190(4) . ?
S1 C11 1.714(4) . ?
O1 C26 1.204(5) . ?
N1 H1 0.8800 . ?
N1 C26 1.409(5) . ?
N1 C11 1.374(5) . ?
N2 C11 1.338(5) . ?
N2 C19 1.480(5) . ?
N2 C12 1.467(5) . ?
C27 C26 1.528(6) . ?
C27 C28 1.555(6) . ?
C27 C30 1.539(6) . ?
C27 C29 1.534(6) . ?
C1 C2 1.437(6) . ?
C1 C6 1.393(6) . ?
C1 C10 1.505(6) . ?
C20 C19 1.519(6) . ?
C20 C21 1.399(6) . ?
C20 C25 1.390(6) . ?
C28 H28A 0.9900 . ?
C28 H28B 0.9900 . ?
C28 C31 1.547(6) . ?
C2 H2 0.9500 . ?
C2 C3 1.398(6) . ?
C30 H30A 0.9900 . ?
C30 H30B 0.9900 . ?
C30 C35 1.538(6) . ?
C19 H19A 0.9900 . ?
C19 H19B 0.9900 . ?
C3 H3 0.9500 . ?
C3 C4 1.431(6) . ?
C6 H6 0.9500 . ?
C6 C5 1.429(6) . ?
C29 H29A 0.9900 . ?
C29 H29B 0.9900 . ?
C29 C33 1.538(6) . ?
C21 H21 0.9500 . ?
C21 C22 1.388(6) . ?
C12 H12A 0.9900 . ?
C12 H12B 0.9900 . ?
C12 C13 1.515(6) . ?
C5 H5 0.9500 . ?
C5 C4 1.417(6) . ?
C4 C7 1.501(6) . ?
C33 H33 1.0000 . ?
C33 C34 1.531(7) . ?
C33 C32 1.547(7) . ?
C25 H25 0.9500 . ?
C25 C24 1.393(6) . ?
C13 C14 1.390(7) . ?
C13 C18 1.387(7) . ?
C24 H24 0.9500 . ?
C24 C23 1.381(7) . ?
C34 H34A 0.9900 . ?
C34 H34B 0.9900 . ?
C34 C35 1.516(7) . ?
C7 H7 1.0000 . ?
C7 C9 1.532(7) . ?
C7 C8 1.528(7) . ?
C31 H31 1.0000 . ?
C31 C36 1.521(7) . ?
C31 C32 1.529(6) . ?
C10 H10A 0.9800 . ?
C10 H10B 0.9800 . ?
C10 H10C 0.9800 . ?
C14 H14 0.9500 . ?
C14 C15 1.394(7) . ?
C36 H36A 0.9900 . ?
C36 H36B 0.9900 . ?
C36 C35 1.529(8) . ?
C23 H23 0.9500 . ?
C23 C22 1.380(7) . ?
C18 H18 0.9500 . ?
C18 C17 1.381(7) . ?
C35 H35 1.0000 . ?
C32 H32A 0.9900 . ?
C32 H32B 0.9900 . ?
C17 H17 0.9500 . ?
C17 C16 1.387(9) . ?
C9 H9A 0.9800 . ?
C9 H9B 0.9800 . ?
C9 H9C 0.9800 . ?
C22 H22 0.9500 . ?
C16 H16 0.9500 . ?
C16 C15 1.366(8) . ?
C15 H15 0.9500 . ?
C8 H8A 0.9800 . ?
C8 H8B 0.9800 . ?
C8 H8C 0.9800 . ?

loop_
_geom_torsion_atom_site_label_1
_geom_torsion_atom_site_label_2
_geom_torsion_atom_site_label_3
_geom_torsion_atom_site_label_4
_geom_torsion
_geom_torsion_site_symmetry_1
_geom_torsion_site_symmetry_2
_geom_torsion_site_symmetry_3
_geom_torsion_site_symmetry_4
_geom_torsion_publ_flag
Ru1 S1 C11 N1 25.3(4) . . . . ?
Ru1 S1 C11 N2 -159.1(3) . . . . ?
Ru1 C1 C2 C3 53.1(4) . . . . ?
Ru1 C1 C6 C5 -53.1(4) . . . . ?
Ru1 C2 C3 C4 53.9(4) . . . . ?
Ru1 C3 C4 C5 53.6(3) . . . . ?
Ru1 C3 C4 C7 -125.2(4) . . . . ?
Ru1 C6 C5 C4 -54.7(4) . . . . ?
Ru1 C5 C4 C3 -53.7(3) . . . . ?
Ru1 C5 C4 C7 125.1(4) . . . . ?
Ru1 C4 C7 C9 179.3(3) . . . . ?
Ru1 C4 C7 C8 56.7(6) . . . . ?
N2 C12 C13 C14 -3.9(6) . . . . ?
N2 C12 C13 C18 176.7(4) . . . . ?
C27 C28 C31 C36 -58.9(5) . . . . ?
C27 C28 C31 C32 60.9(5) . . . . ?
C27 C30 C35 C34 -60.2(5) . . . . ?
C27 C30 C35 C36 60.6(5) . . . . ?
C27 C29 C33 C34 59.1(5) . . . . ?
C27 C29 C33 C32 -60.1(5) . . . . ?
C26 N1 C11 S1 -137.1(3) . . . . ?
C26 N1 C11 N2 47.3(6) . . . . ?
C26 C27 C28 C31 -178.8(3) . . . . ?
C26 C27 C30 C35 178.8(4) . . . . ?
C26 C27 C29 C33 179.5(3) . . . . ?
C11 N1 C26 O1 0.4(6) . . . . ?
C11 N1 C26 C27 -177.5(4) . . . . ?
C11 N2 C19 C20 113.8(4) . . . . ?
C11 N2 C12 C13 81.2(5) . . . . ?
C1 C2 C3 Ru1 -54.2(4) . . . . ?
C1 C2 C3 C4 -0.3(6) . . . . ?
C1 C6 C5 Ru1 54.8(4) . . . . ?
C1 C6 C5 C4 0.1(6) . . . . ?
C20 C21 C22 C23 -0.3(7) . . . . ?
C20 C25 C24 C23 0.5(7) . . . . ?
C28 C27 C26 O1 98.8(5) . . . . ?
C28 C27 C26 N1 -83.4(4) . . . . ?
C28 C27 C30 C35 -59.2(5) . . . . ?
C28 C27 C29 C33 60.0(5) . . . . ?
C28 C31 C36 C35 60.5(5) . . . . ?
C28 C31 C32 C33 -60.3(5) . . . . ?
C2 C1 C6 Ru1 52.0(4) . . . . ?
C2 C1 C6 C5 -1.1(6) . . . . ?
C2 C3 C4 Ru1 -54.3(4) . . . . ?
C2 C3 C4 C5 -0.7(6) . . . . ?
C2 C3 C4 C7 -179.6(4) . . . . ?
C30 C27 C26 O1 -139.8(4) . . . . ?
C30 C27 C26 N1 38.1(5) . . . . ?
C30 C27 C28 C31 58.1(5) . . . . ?
C30 C27 C29 C33 -58.4(5) . . . . ?
C19 N2 C11 S1 -157.7(3) . . . . ?
C19 N2 C11 N1 17.9(6) . . . . ?
C19 N2 C12 C13 -102.8(4) . . . . ?
C19 C20 C21 C22 174.1(4) . . . . ?
C19 C20 C25 C24 -174.0(4) . . . . ?
C3 C4 C7 C9 -92.2(5) . . . . ?
C3 C4 C7 C8 145.2(4) . . . . ?
C6 C1 C2 Ru1 -51.9(4) . . . . ?
C6 C1 C2 C3 1.2(6) . . . . ?
C6 C5 C4 Ru1 54.5(4) . . . . ?
C6 C5 C4 C3 0.8(6) . . . . ?
C6 C5 C4 C7 179.6(4) . . . . ?
C29 C27 C26 O1 -19.6(5) . . . . ?
C29 C27 C26 N1 158.3(3) . . . . ?
C29 C27 C28 C31 -60.1(5) . . . . ?
C29 C27 C30 C35 58.6(5) . . . . ?
C29 C33 C34 C35 -59.3(5) . . . . ?
C29 C33 C32 C31 59.7(5) . . . . ?
C21 C20 C19 N2 152.9(4) . . . . ?
C21 C20 C25 C24 0.2(6) . . . . ?
C12 N2 C11 S1 17.9(5) . . . . ?
C12 N2 C11 N1 -166.4(3) . . . . ?
C12 N2 C19 C20 -62.1(5) . . . . ?
C12 C13 C14 C15 179.3(5) . . . . ?
C12 C13 C18 C17 -180.0(5) . . . . ?
C5 C4 C7 C9 89.0(5) . . . . ?
C5 C4 C7 C8 -33.6(6) . . . . ?
C33 C34 C35 C30 60.1(5) . . . . ?
C33 C34 C35 C36 -60.1(5) . . . . ?
C25 C20 C19 N2 -32.9(6) . . . . ?
C25 C20 C21 C22 -0.3(6) . . . . ?
C25 C24 C23 C22 -1.1(7) . . . . ?
C13 C14 C15 C16 1.0(8) . . . . ?
C13 C18 C17 C16 0.4(8) . . . . ?
C24 C23 C22 C21 1.0(7) . . . . ?
C34 C33 C32 C31 -60.0(5) . . . . ?
C31 C36 C35 C30 -61.1(5) . . . . ?
C31 C36 C35 C34 59.6(5) . . . . ?
C10 C1 C2 Ru1 126.5(4) . . . . ?
C10 C1 C2 C3 179.6(4) . . . . ?
C10 C1 C6 Ru1 -126.4(4) . . . . ?
C10 C1 C6 C5 -179.5(4) . . . . ?
C14 C13 C18 C17 0.5(7) . . . . ?
C36 C31 C32 C33 59.6(5) . . . . ?
C18 C13 C14 C15 -1.2(7) . . . . ?
C18 C17 C16 C15 -0.6(9) . . . . ?
C32 C33 C34 C35 60.0(5) . . . . ?
C32 C31 C36 C35 -59.1(5) . . . . ?
C17 C16 C15 C14 -0.1(9) . . . . ?
